data_2208556
loop_
_publ_author_name
'Zhang, Shu-Ping'
'Liu, Zhao-Di'
'Shao, Si-Chang'

_publ_section_title
;
 4-(4-Chlorophenyl)-5-(4-methylphenyl)-3-(2-pyridyl)-4<i>H</i>-1,2,4-triazole
;
_journal_coeditor_code CI2022
_journal_issue 4
_journal_name_full 'Acta Crystallographica Section E'
_journal_page_first o1279
_journal_page_last o1280
_journal_paper_doi 10.1107/S1600536806007690
_journal_volume 62
_journal_year 2006
_chemical_formula_iupac 'C20 H15 Cl N4'
_chemical_formula_moiety 'C20 H15 Cl N4'
_chemical_formula_sum 'C20 H15 Cl N4'
_chemical_formula_weight 346.81
_chemical_name_systematic
;
4-(4-Chlorophenyl)-5-(4-methylphenyl)-3-(2-pyridyl)-4H-1,2,4-triazole
;
_space_group_IT_number 14
_symmetry_cell_setting monoclinic
_symmetry_space_group_name_Hall '-P 2ybc'
_symmetry_space_group_name_H-M 'P 1 21/c 1'
_atom_sites_solution_hydrogens geom
_atom_sites_solution_primary direct
_atom_sites_solution_secondary difmap
_audit_creation_method SHELXL-97
_cell_angle_alpha 90.00
_cell_angle_beta 105.276(3)
_cell_angle_gamma 90.00
_cell_formula_units_Z 4
_cell_length_a 18.905(4)
_cell_length_b 8.4111(16)
_cell_length_c 11.419(2)
_cell_measurement_reflns_used 3824
_cell_measurement_temperature 298(2)
_cell_measurement_theta_max 28.32
_cell_measurement_theta_min 2.56
_cell_volume 1751.6(6)
_computing_cell_refinement 'SAINT (Siemens, 1996)'
_computing_data_collection 'SMART (Siemens, 1996)'
_computing_data_reduction SAINT
_computing_molecular_graphics 'SHELXTL (Sheldrick, 1997b)'
_computing_publication_material SHELXTL
_computing_structure_refinement 'SHELXL97 (Sheldrick, 1997a)'
_computing_structure_solution 'SHELXS97 (Sheldrick, 1997a)'
_diffrn_ambient_temperature 298(2)
_diffrn_measured_fraction_theta_full 0.990
_diffrn_measured_fraction_theta_max 0.990
_diffrn_measurement_device_type 'Bruker SMART CCD area-detector'
_diffrn_measurement_method '\f and \w'
_diffrn_radiation_monochromator graphite
_diffrn_radiation_source 'fine-focus sealed tube'
_diffrn_radiation_type MoK\a
_diffrn_radiation_wavelength 0.71073
_diffrn_reflns_av_R_equivalents 0.0300
_diffrn_reflns_av_sigmaI/netI 0.0363
_diffrn_reflns_limit_h_max 24
_diffrn_reflns_limit_h_min -24
_diffrn_reflns_limit_k_max 10
_diffrn_reflns_limit_k_min -11
_diffrn_reflns_limit_l_max 14
_diffrn_reflns_limit_l_min -15
_diffrn_reflns_number 20226
_diffrn_reflns_theta_full 28.32
_diffrn_reflns_theta_max 28.32
_diffrn_reflns_theta_min 2.23
_diffrn_standards_number 0
_exptl_absorpt_coefficient_mu 0.227
_exptl_absorpt_correction_T_max 0.9699
_exptl_absorpt_correction_T_min 0.9564
_exptl_absorpt_correction_type multi-scan
_exptl_absorpt_process_details '(SADABS; Sheldrick, 1996)'
_exptl_crystal_colour colourless
_exptl_crystal_density_diffrn 1.315
_exptl_crystal_density_method 'not measured'
_exptl_crystal_description Block
_exptl_crystal_F_000 720
_exptl_crystal_size_max 0.20
_exptl_crystal_size_mid 0.19
_exptl_crystal_size_min 0.14
_refine_diff_density_max 0.172
_refine_diff_density_min -0.234
_refine_ls_extinction_method none
_refine_ls_goodness_of_fit_ref 1.093
_refine_ls_hydrogen_treatment mixed
_refine_ls_matrix_type full
_refine_ls_number_parameters 275
_refine_ls_number_reflns 4316
_refine_ls_number_restraints 0
_refine_ls_restrained_S_all 1.093
_refine_ls_R_factor_all 0.0592
_refine_ls_R_factor_gt 0.0402
_refine_ls_shift/su_max 0.011
_refine_ls_shift/su_mean 0.000
_refine_ls_structure_factor_coef Fsqd
_refine_ls_weighting_details 'calc w=1/[\s^2^(Fo^2^)+(0.05P)^2^+0.2731P] where P=(Fo^2^+2Fc^2^)/3'
_refine_ls_weighting_scheme calc
_refine_ls_wR_factor_gt 0.1080
_refine_ls_wR_factor_ref 0.1159
_reflns_number_gt 3093
_reflns_number_total 4316
_reflns_threshold_expression I>2\s(I)
_cod_data_source_file ci2022.cif
_cod_data_source_block I
_cod_depositor_comments
;
The following automatic conversions were performed:
'_symmetry_cell_setting' value 'Monoclinic' changed to 'monoclinic'
according to '/home/saulius/struct/CIF-dictionaries/cif_core.dic'
dictionary named 'cif_core.dic' version 2.4.1 from 2010-06-29.

Automatic conversion script
Id: cif_fix_enum 1527 2010-12-29 10:47:43Z saulius 

The following automatic conversions were performed:

'_symmetry_cell_setting' value 'Monoclinic' changed to 'monoclinic'
according to /home/saulius/struct/CIF-dictionaries/cif_core.dic
dictionary named 'cif_core.dic' version 2.4.1 from 2010-06-29.

Automatic conversion script
Id: cif_fix_values 1715 2011-07-08 13:25:40Z adriana 
;
_cod_original_cell_volume 1751.5(6)
_cod_original_sg_symbol_H-M 'P 21/c'
_cod_database_code 2208556
_cod_database_fobs_code 2208556

loop_
_symmetry_equiv_pos_as_xyz
'x, y, z'
'-x, y+1/2, -z+1/2'
'-x, -y, -z'
'x, -y-1/2, z-1/2'

loop_
_atom_site_type_symbol
_atom_site_label
_atom_site_fract_x
_atom_site_fract_y
_atom_site_fract_z
_atom_site_U_iso_or_equiv
_atom_site_adp_type
_atom_site_calc_flag
_atom_site_refinement_flags
_atom_site_occupancy
Cl Cl1 0.28005(3) 1.53320(5) 0.89324(4) 0.05719(15) Uani d . 1
N N1 0.30288(7) 0.67507(15) 0.60285(12) 0.0454(3) Uani d . 1
N N2 0.22779(7) 0.67206(15) 0.58862(12) 0.0463(3) Uani d . 1
N N3 0.27391(6) 0.87656(13) 0.70383(11) 0.0366(3) Uani d . 1
N N4 0.43861(8) 0.88167(19) 0.81867(13) 0.0583(4) Uani d . 1
C C1 0.21158(8) 0.79294(16) 0.64876(13) 0.0397(3) Uani d . 1
C C2 0.32945(8) 0.79727(17) 0.67096(13) 0.0389(3) Uani d . 1
C C3 0.40746(8) 0.84114(17) 0.70379(14) 0.0421(3) Uani d . 1
C C4 0.44575(10) 0.8326(2) 0.61568(18) 0.0574(4) Uani d . 1
H H4 0.4192(11) 0.807(2) 0.5341(19) 0.070(6) Uiso d . 1
C C5 0.51948(11) 0.8694(3) 0.6483(2) 0.0711(6) Uani d . 1
H H5 0.5460(13) 0.869(3) 0.585(2) 0.084(7) Uiso d . 1
C C6 0.55236(11) 0.9129(3) 0.7660(2) 0.0702(6) Uani d . 1
H H6 0.6008(13) 0.941(3) 0.791(2) 0.080(7) Uiso d . 1
C C7 0.51005(10) 0.9167(3) 0.8473(2) 0.0706(6) Uani d . 1
H H7 0.5330(12) 0.946(3) 0.936(2) 0.082(7) Uiso d . 1
C C8 0.13710(8) 0.82918(18) 0.65839(15) 0.0458(4) Uani d . 1
C C9 0.07791(10) 0.7880(3) 0.5633(2) 0.0700(5) Uani d . 1
H H9 0.0876(12) 0.742(3) 0.496(2) 0.084(7) Uiso d . 1
C C10 0.00717(11) 0.8132(3) 0.5708(2) 0.0869(7) Uani d . 1
H H10 -0.0340(15) 0.791(3) 0.501(2) 0.112(9) Uiso d . 1
C C11 -0.00721(10) 0.8814(3) 0.6717(2) 0.0747(6) Uani d . 1
C C12 0.05171(11) 0.9230(3) 0.7657(2) 0.0677(5) Uani d . 1
H H12 0.0438(13) 0.970(3) 0.837(2) 0.083(7) Uiso d . 1
C C13 0.12328(10) 0.8968(2) 0.76101(18) 0.0559(4) Uani d . 1
H H13 0.1626(11) 0.920(2) 0.8286(17) 0.065(6) Uiso d . 1
C C14 -0.08525(12) 0.9093(4) 0.6791(3) 0.1159(10) Uani d . 1
H H14A -0.0956 0.8409 0.7398 0.174 Uiso calc R 1
H H14B -0.1187 0.8865 0.6018 0.174 Uiso calc R 1
H H14C -0.0908 1.0182 0.7003 0.174 Uiso calc R 1
C C15 0.27650(7) 1.03563(15) 0.75214(12) 0.0352(3) Uani d . 1
C C16 0.24542(8) 1.15720(17) 0.67360(13) 0.0392(3) Uani d . 1
H H16 0.2220(9) 1.134(2) 0.5892(15) 0.049(5) Uiso d . 1
C C17 0.24618(8) 1.31162(17) 0.71632(14) 0.0415(3) Uani d . 1
H H17 0.2238(9) 1.399(2) 0.6617(16) 0.052(5) Uiso d . 1
C C18 0.27816(8) 1.34019(17) 0.83801(13) 0.0394(3) Uani d . 1
C C19 0.30877(8) 1.21921(19) 0.91710(14) 0.0435(3) Uani d . 1
H H19 0.3308(9) 1.246(2) 1.0002(16) 0.052(5) Uiso d . 1
C C20 0.30783(9) 1.06430(18) 0.87401(13) 0.0418(3) Uani d . 1
H H20 0.3290(9) 0.978(2) 0.9256(15) 0.047(4) Uiso d . 1

loop_
_atom_site_aniso_label
_atom_site_aniso_U_11
_atom_site_aniso_U_22
_atom_site_aniso_U_33
_atom_site_aniso_U_12
_atom_site_aniso_U_13
_atom_site_aniso_U_23
Cl1 0.0768(3) 0.0382(2) 0.0573(3) -0.00355(18) 0.0189(2) -0.01126(17)
N1 0.0494(7) 0.0372(6) 0.0504(7) 0.0031(5) 0.0147(6) -0.0034(5)
N2 0.0494(7) 0.0362(6) 0.0521(7) -0.0017(5) 0.0111(6) -0.0016(5)
N3 0.0389(6) 0.0302(6) 0.0428(6) 0.0004(5) 0.0141(5) -0.0002(5)
N4 0.0452(8) 0.0719(10) 0.0572(8) 0.0025(7) 0.0127(6) -0.0153(7)
C1 0.0412(8) 0.0340(7) 0.0436(7) -0.0014(6) 0.0106(6) 0.0035(6)
C2 0.0431(8) 0.0339(7) 0.0417(7) 0.0039(6) 0.0147(6) 0.0012(6)
C3 0.0397(7) 0.0360(7) 0.0520(9) 0.0052(6) 0.0148(6) 0.0002(6)
C4 0.0479(9) 0.0715(12) 0.0563(10) 0.0040(8) 0.0197(8) 0.0019(9)
C5 0.0532(11) 0.0870(15) 0.0822(14) 0.0030(10) 0.0338(11) 0.0045(12)
C6 0.0410(10) 0.0716(13) 0.0983(16) -0.0019(9) 0.0187(10) -0.0106(12)
C7 0.0469(10) 0.0875(15) 0.0737(13) 0.0017(9) 0.0093(9) -0.0224(12)
C8 0.0415(8) 0.0413(8) 0.0547(9) -0.0030(6) 0.0130(7) 0.0063(7)
C9 0.0490(10) 0.0878(15) 0.0698(13) -0.0068(10) 0.0099(9) -0.0122(11)
C10 0.0444(11) 0.119(2) 0.0888(17) -0.0074(12) 0.0021(11) -0.0054(14)
C11 0.0450(10) 0.0879(16) 0.0931(16) 0.0033(10) 0.0217(10) 0.0186(12)
C12 0.0583(12) 0.0756(13) 0.0777(13) 0.0040(9) 0.0331(10) 0.0090(11)
C13 0.0474(10) 0.0631(11) 0.0597(10) -0.0021(8) 0.0185(8) 0.0009(9)
C14 0.0490(13) 0.162(3) 0.142(3) 0.0128(15) 0.0340(15) 0.017(2)
C15 0.0358(7) 0.0313(7) 0.0409(7) 0.0000(5) 0.0145(6) -0.0008(5)
C16 0.0435(8) 0.0364(7) 0.0377(7) -0.0009(6) 0.0105(6) 0.0000(6)
C17 0.0478(8) 0.0337(7) 0.0439(8) 0.0011(6) 0.0135(7) 0.0031(6)
C18 0.0395(7) 0.0355(7) 0.0466(8) -0.0023(6) 0.0172(6) -0.0053(6)
C19 0.0460(8) 0.0473(8) 0.0373(7) 0.0009(7) 0.0111(6) -0.0052(6)
C20 0.0454(8) 0.0410(8) 0.0393(7) 0.0062(6) 0.0114(6) 0.0044(6)

loop_
_atom_type_symbol
_atom_type_description
_atom_type_scat_dispersion_real
_atom_type_scat_dispersion_imag
_atom_type_scat_source
C C 0.0033 0.0016 'International Tables Vol C Tables 4.2.6.8 and 6.1.1.4'
H H 0.0000 0.0000 'International Tables Vol C Tables 4.2.6.8 and 6.1.1.4'
N N 0.0061 0.0033 'International Tables Vol C Tables 4.2.6.8 and 6.1.1.4'
Cl Cl 0.1484 0.1585 'International Tables Vol C Tables 4.2.6.8 and 6.1.1.4'

loop_
_geom_angle_atom_site_label_1
_geom_angle_atom_site_label_2
_geom_angle_atom_site_label_3
_geom_angle
C2 N1 N2 107.78(12)
C1 N2 N1 107.38(12)
C1 N3 C2 104.53(12)
C1 N3 C15 126.02(11)
C2 N3 C15 127.00(11)
C3 N4 C7 116.96(15)
N2 C1 N3 110.30(13)
N2 C1 C8 124.13(13)
N3 C1 C8 125.54(13)
N1 C2 N3 110.00(12)
N1 C2 C3 123.49(13)
N3 C2 C3 126.51(13)
N4 C3 C4 123.19(15)
N4 C3 C2 117.94(13)
C4 C3 C2 118.83(15)
C5 C4 C3 118.40(18)
C5 C4 H4 123.0(12)
C3 C4 H4 118.5(12)
C6 C5 C4 119.22(19)
C6 C5 H5 122.4(13)
C4 C5 H5 118.3(13)
C5 C6 C7 118.23(19)
C5 C6 H6 122.3(14)
C7 C6 H6 119.4(14)
N4 C7 C6 124.0(2)
N4 C7 H7 115.8(13)
C6 C7 H7 120.2(13)
C9 C8 C13 118.19(16)
C9 C8 C1 118.78(16)
C13 C8 C1 122.97(15)
C10 C9 C8 120.7(2)
C10 C9 H9 121.7(14)
C8 C9 H9 117.6(14)
C11 C10 C9 121.6(2)
C11 C10 H10 118.1(16)
C9 C10 H10 120.1(16)
C12 C11 C10 117.53(19)
C12 C11 C14 121.1(2)
C10 C11 C14 121.3(2)
C11 C12 C13 121.9(2)
C11 C12 H12 119.7(14)
C13 C12 H12 118.4(15)
C12 C13 C8 120.06(18)
C12 C13 H13 120.2(12)
C8 C13 H13 119.7(12)
C11 C14 H14A 109.5
C11 C14 H14B 109.5
H14A C14 H14B 109.5
C11 C14 H14C 109.5
H14A C14 H14C 109.5
H14B C14 H14C 109.5
C20 C15 C16 121.28(13)
C20 C15 N3 120.59(12)
C16 C15 N3 118.11(12)
C15 C16 C17 120.05(14)
C15 C16 H16 119.9(10)
C17 C16 H16 120.0(10)
C18 C17 C16 118.54(14)
C18 C17 H17 120.7(10)
C16 C17 H17 120.7(10)
C19 C18 C17 121.72(14)
C19 C18 Cl1 119.04(12)
C17 C18 Cl1 119.25(11)
C18 C19 C20 119.62(14)
C18 C19 H19 118.2(11)
C20 C19 H19 122.2(11)
C15 C20 C19 118.79(14)
C15 C20 H20 119.2(10)
C19 C20 H20 122.0(10)

loop_
_geom_bond_atom_site_label_1
_geom_bond_atom_site_label_2
_geom_bond_distance
Cl1 C18 1.7386(15)
N1 C2 1.3069(19)
N1 N2 1.3858(18)
N2 C1 1.3077(19)
N3 C1 1.3741(18)
N3 C2 1.3768(18)
N3 C15 1.4431(17)
N4 C3 1.333(2)
N4 C7 1.336(2)
C1 C8 1.473(2)
C2 C3 1.470(2)
C3 C4 1.387(2)
C4 C5 1.380(3)
C4 H4 0.96(2)
C5 C6 1.374(3)
C5 H5 0.98(2)
C6 C7 1.377(3)
C6 H6 0.92(2)
C7 H7 1.02(2)
C8 C9 1.382(3)
C8 C13 1.388(2)
C9 C10 1.379(3)
C9 H9 0.92(2)
C10 C11 1.377(3)
C10 H10 0.97(3)
C11 C12 1.373(3)
C11 C14 1.518(3)
C12 C13 1.386(3)
C12 H12 0.95(2)
C13 H13 0.940(19)
C14 H14A 0.96
C14 H14B 0.96
C14 H14C 0.96
C15 C20 1.382(2)
C15 C16 1.385(2)
C16 C17 1.386(2)
C16 H16 0.969(17)
C17 C18 1.382(2)
C17 H17 0.982(18)
C18 C19 1.382(2)
C19 C20 1.391(2)
C19 H19 0.957(17)
C20 H20 0.954(17)

loop_
_geom_hbond_atom_site_label_D
_geom_hbond_atom_site_label_H
_geom_hbond_atom_site_label_A
_geom_hbond_site_symmetry_A
_geom_hbond_distance_DH
_geom_hbond_distance_HA
_geom_hbond_distance_DA
_geom_hbond_angle_DHA
C17 H17 N2 1_565 0.984(17) 2.452(17) 3.342(2) 150.3(14)
C20 H20 N1 4_576 0.954(17) 2.554(17) 3.320(2) 137.4(14)

loop_
_cod_related_entry_id
_cod_related_entry_database
_cod_related_entry_code
1 ChemSpider 21128595
